data_4342703
loop_
_publ_author_name
'Das, Ankita'
'Ghosh, Prabir'
'Plebst, Sebastian'
'Schwederski, Brigitte'
'Mobin, Shaikh M.'
'Kaim, Wolfgang'
'Lahiri, Goutam Kumar'

_publ_section_title
;
 Ancillary Ligand Control of Electronic Structure in
 o-Benzoquinonediimine-Ruthenium Complex Redox Series: Structures,
 Electron Paramagnetic Resonance (EPR), and
 Ultraviolet-Visible-Near-Infrared (UV-vis-NIR) Spectroelectrochemistry.
;
_journal_issue 7
_journal_name_full 'Inorganic chemistry'
_journal_page_first 3376
_journal_page_last 3386
_journal_paper_doi 10.1021/ic503070j
_journal_volume 54
_journal_year 2015
_chemical_formula_sum 'C40 H32 F6 N8 P Ru'
_chemical_formula_weight 870.78
_chemical_name_systematic
; 
 ? 
;
_space_group_IT_number 88
_symmetry_cell_setting tetragonal
_symmetry_space_group_name_Hall '-I 4ad'
_symmetry_space_group_name_H-M 'I 41/a :2'
_atom_sites_solution_hydrogens geom
_atom_sites_solution_primary direct
_atom_sites_solution_secondary difmap
_audit_creation_method SHELXL-97
_cell_angle_alpha 90.00
_cell_angle_beta 90.00
_cell_angle_gamma 90.00
_cell_formula_units_Z 8
_cell_length_a 13.85320(10)
_cell_length_b 13.85320(10)
_cell_length_c 37.6585(4)
_cell_measurement_reflns_used 10050
_cell_measurement_temperature 150(2)
_cell_measurement_theta_max 74.1458
_cell_measurement_theta_min 3.3956
_cell_volume 7227.09(11)
_computing_cell_refinement 'CrysAlis RED, Oxford Diffraction Ltd.,'
_computing_data_collection 'CrysAlis CCD, Oxford Diffraction Ltd.,'
_computing_data_reduction 'CrysAlis RED, Oxford Diffraction Ltd.,'
_computing_molecular_graphics Ortep3
_computing_publication_material Shelx97
_computing_structure_refinement 'SHELXL-97 (Sheldrick, 1997)'
_computing_structure_solution 'SHELXS-97 (Sheldrick, 1997)'
_diffrn_ambient_temperature 150(2)
_diffrn_detector_area_resol_mean 15.9948
_diffrn_measured_fraction_theta_full 0.995
_diffrn_measured_fraction_theta_max 0.995
_diffrn_measurement_device_type 'OXFORD DIFFRACTION SUPER NOVA'
_diffrn_measurement_method \w/q-scan
_diffrn_radiation_monochromator graphite
_diffrn_radiation_source 'Micro-Focus (Cu) X-ray Source'
_diffrn_radiation_type CuK\a
_diffrn_radiation_wavelength 1.54184
_diffrn_reflns_av_R_equivalents 0.0216
_diffrn_reflns_av_sigmaI/netI 0.0099
_diffrn_reflns_limit_h_max 16
_diffrn_reflns_limit_h_min -16
_diffrn_reflns_limit_k_max 17
_diffrn_reflns_limit_k_min -16
_diffrn_reflns_limit_l_max 37
_diffrn_reflns_limit_l_min -46
_diffrn_reflns_number 27628
_diffrn_reflns_theta_full 72.12
_diffrn_reflns_theta_max 72.12
_diffrn_reflns_theta_min 4.75
_exptl_absorpt_coefficient_mu 4.579
_exptl_absorpt_correction_T_max 0.5874
_exptl_absorpt_correction_T_min 0.4190
_exptl_absorpt_correction_type multi-scan
_exptl_crystal_colour black
_exptl_crystal_density_diffrn 1.601
_exptl_crystal_density_method 'not measured'
_exptl_crystal_description block
_exptl_crystal_F_000 3528
_exptl_crystal_size_max 0.23
_exptl_crystal_size_mid 0.18
_exptl_crystal_size_min 0.13
_refine_diff_density_max 0.846
_refine_diff_density_min -1.074
_refine_diff_density_rms 0.105
_refine_ls_extinction_method none
_refine_ls_goodness_of_fit_ref 1.066
_refine_ls_hydrogen_treatment riding
_refine_ls_matrix_type full
_refine_ls_number_parameters 254
_refine_ls_number_reflns 3552
_refine_ls_number_restraints 0
_refine_ls_restrained_S_all 1.066
_refine_ls_R_factor_all 0.0491
_refine_ls_R_factor_gt 0.0482
_refine_ls_shift/su_max 0.015
_refine_ls_shift/su_mean 0.001
_refine_ls_structure_factor_coef Fsqd
_refine_ls_weighting_details 'calc w=1/[\s^2^(Fo^2^)+(0.0823P)^2^+28.8923P] where P=(Fo^2^+2Fc^2^)/3'
_refine_ls_weighting_scheme calc
_refine_ls_wR_factor_gt 0.1372
_refine_ls_wR_factor_ref 0.1381
_reflns_number_gt 3431
_reflns_number_total 3552
_reflns_threshold_expression >2sigma(I)
_cod_data_source_file ic503070j_si_004.cif
_cod_data_source_block '[3]PF6'
_cod_depositor_comments
;
The following automatic conversions were performed:

'_symmetry_cell_setting' value 'Tetragonal' changed to 'tetragonal'
according to
/usr/data/users/saulius/crontab/automatic-downloads/rss-feeds/ACS/lib/dictionaries/cif_core.dic
dictionary named 'cif_core.dic' version 2.4.2 from 2011-04-26.

Automatic conversion script
Id: cif_fix_values 3105 2015-03-04 15:46:00Z robertas 

 Adding full bibliography for 4342701--4342703.cif.
;
_cod_original_sg_symbol_H-M 'I 41/a'
_cod_database_code 4342703

loop_
_symmetry_equiv_pos_as_xyz
'x, y, z'
'-x, -y+1/2, z'
'-y+3/4, x+1/4, z+1/4'
'y+1/4, -x+1/4, z+1/4'
'x+1/2, y+1/2, z+1/2'
'-x+1/2, -y+1, z+1/2'
'-y+5/4, x+3/4, z+3/4'
'y+3/4, -x+3/4, z+3/4'
'-x, -y, -z'
'x, y-1/2, -z'
'y-3/4, -x-1/4, -z-1/4'
'-y-1/4, x-1/4, -z-1/4'
'-x+1/2, -y+1/2, -z+1/2'
'x+1/2, y, -z+1/2'
'y-1/4, -x+1/4, -z+1/4'
'-y+1/4, x+1/4, -z+1/4'

loop_
_atom_site_label
_atom_site_type_symbol
_atom_site_fract_x
_atom_site_fract_y
_atom_site_fract_z
_atom_site_U_iso_or_equiv
_atom_site_adp_type
_atom_site_occupancy
_atom_site_symmetry_multiplicity
_atom_site_calc_flag
_atom_site_refinement_flags
Ru1 Ru 0.0000 0.2500 0.436482(8) 0.02620(15) Uani 1 2 d S
P1 P 0.0000 0.2500 0.23785(7) 0.142(3) Uani 1 2 d S
F1 F 0.0008(5) 0.1719(6) 0.20992(19) 0.168(2) Uani 1 1 d .
F3 F 0.0050(9) 0.3220(9) 0.2614(4) 0.308(8) Uani 1 1 d .
F2 F 0.1080(8) 0.2359(8) 0.2446(2) 0.248(6) Uani 1 1 d .
N1 N 0.06398(19) 0.3185(2) 0.47910(7) 0.0292(6) Uani 1 1 d .
N2 N 0.0980(2) 0.1402(2) 0.43084(7) 0.0318(6) Uani 1 1 d .
N3 N -0.0036(2) 0.1000(2) 0.38269(8) 0.0356(6) Uani 1 1 d .
N4 N -0.0537(2) 0.1686(2) 0.39624(7) 0.0301(6) Uani 1 1 d .
C1 C 0.1319(2) 0.3954(3) 0.47578(8) 0.0302(7) Uani 1 1 d .
C2 C 0.1014(3) 0.4839(3) 0.46260(9) 0.0349(7) Uani 1 1 d .
H2 H 0.0351 0.4939 0.4573 0.042 Uiso 1 1 calc R
C3 C 0.1673(3) 0.5580(3) 0.45714(10) 0.0410(8) Uani 1 1 d .
H3 H 0.1457 0.6185 0.4482 0.049 Uiso 1 1 calc R
C4 C 0.2642(3) 0.5446(3) 0.46455(11) 0.0435(9) Uani 1 1 d .
H4 H 0.3093 0.5949 0.4603 0.052 Uiso 1 1 calc R
C5 C 0.2945(3) 0.4570(3) 0.47818(10) 0.0424(9) Uani 1 1 d .
H5 H 0.3608 0.4479 0.4836 0.051 Uiso 1 1 calc R
C6 C 0.2297(3) 0.3823(3) 0.48410(9) 0.0361(8) Uani 1 1 d .
H6 H 0.2514 0.3227 0.4937 0.043 Uiso 1 1 calc R
C7 C 0.0359(2) 0.2878(2) 0.51154(8) 0.0301(7) Uani 1 1 d .
C8 C 0.0696(3) 0.3239(3) 0.54464(9) 0.0355(7) Uani 1 1 d .
H8 H 0.1164 0.3740 0.5451 0.043 Uiso 1 1 calc R
C9 C 0.0348(3) 0.2869(3) 0.57582(10) 0.0422(8) Uani 1 1 d .
H9 H 0.0580 0.3115 0.5978 0.051 Uiso 1 1 calc R
C10 C 0.1785(3) 0.1240(3) 0.44964(10) 0.0371(8) Uani 1 1 d .
H10 H 0.1900 0.1612 0.4704 0.044 Uiso 1 1 calc R
C11 C 0.2458(3) 0.0545(3) 0.43969(11) 0.0462(10) Uani 1 1 d .
H11 H 0.3026 0.0448 0.4534 0.055 Uiso 1 1 calc R
C12 C 0.2289(3) -0.0001(4) 0.40967(12) 0.0528(11) Uani 1 1 d .
H12 H 0.2747 -0.0471 0.4023 0.063 Uiso 1 1 calc R
C13 C 0.1456(3) 0.0139(3) 0.39035(11) 0.0453(9) Uani 1 1 d .
H13 H 0.1325 -0.0236 0.3698 0.054 Uiso 1 1 calc R
C14 C 0.0811(3) 0.0844(3) 0.40183(9) 0.0351(7) Uani 1 1 d .
C15 C -0.1384(3) 0.1937(2) 0.37606(8) 0.0307(7) Uani 1 1 d .
C16 C -0.2246(3) 0.2088(3) 0.39427(9) 0.0352(7) Uani 1 1 d .
H16 H -0.2279 0.1995 0.4192 0.042 Uiso 1 1 calc R
C17 C -0.3056(3) 0.2376(3) 0.37536(10) 0.0395(8) Uani 1 1 d .
H17 H -0.3651 0.2478 0.3874 0.047 Uiso 1 1 calc R
C18 C -0.2998(3) 0.2516(3) 0.33879(10) 0.0430(9) Uani 1 1 d .
H18 H -0.3551 0.2722 0.3260 0.052 Uiso 1 1 calc R
C19 C -0.2137(3) 0.2355(3) 0.32107(10) 0.0411(8) Uani 1 1 d .
H19 H -0.2106 0.2451 0.2961 0.049 Uiso 1 1 calc R
C20 C -0.1323(3) 0.2057(2) 0.33925(9) 0.0348(7) Uani 1 1 d .
H20 H -0.0735 0.1936 0.3270 0.042 Uiso 1 1 calc R

loop_
_atom_site_aniso_label
_atom_site_aniso_U_11
_atom_site_aniso_U_22
_atom_site_aniso_U_33
_atom_site_aniso_U_23
_atom_site_aniso_U_13
_atom_site_aniso_U_12
Ru1 0.0250(2) 0.0308(2) 0.0228(2) 0.000 0.000 0.00232(12)
P1 0.125(3) 0.250(6) 0.0499(13) 0.000 0.000 -0.134(4)
F1 0.147(5) 0.205(7) 0.152(5) -0.008(5) 0.003(4) -0.022(5)
F3 0.197(9) 0.304(14) 0.422(18) 0.242(14) 0.072(12) 0.044(10)
F2 0.232(9) 0.314(12) 0.198(8) 0.070(8) -0.096(7) -0.135(10)
N1 0.0274(13) 0.0348(14) 0.0253(13) -0.0002(11) -0.0016(10) 0.0013(11)
N2 0.0322(14) 0.0340(15) 0.0291(13) 0.0054(11) 0.0056(11) 0.0038(12)
N3 0.0425(17) 0.0317(15) 0.0324(14) -0.0022(12) 0.0038(13) 0.0040(13)
N4 0.0326(14) 0.0309(14) 0.0268(13) 0.0005(11) 0.0022(11) -0.0008(11)
C1 0.0283(16) 0.0377(17) 0.0246(15) -0.0047(13) 0.0006(12) -0.0005(13)
C2 0.0333(17) 0.0372(18) 0.0343(17) -0.0028(14) -0.0023(14) 0.0003(14)
C3 0.047(2) 0.0385(19) 0.0379(19) 0.0002(15) 0.0021(16) -0.0032(16)
C4 0.040(2) 0.047(2) 0.043(2) -0.0046(17) 0.0075(16) -0.0118(16)
C5 0.0298(17) 0.055(2) 0.042(2) -0.0084(17) 0.0029(15) -0.0034(16)
C6 0.0316(17) 0.044(2) 0.0324(17) -0.0040(15) -0.0013(14) 0.0027(14)
C7 0.0281(15) 0.0340(16) 0.0283(16) 0.0000(13) -0.0010(12) 0.0054(14)
C8 0.0396(18) 0.0367(18) 0.0301(17) -0.0017(14) -0.0025(14) -0.0006(14)
C9 0.051(2) 0.048(2) 0.0274(17) -0.0028(15) -0.0036(15) -0.0022(18)
C10 0.0317(17) 0.045(2) 0.0348(18) 0.0104(15) 0.0036(14) 0.0066(14)
C11 0.037(2) 0.058(2) 0.044(2) 0.0157(18) 0.0091(16) 0.0126(18)
C12 0.048(2) 0.059(3) 0.051(2) 0.011(2) 0.0176(19) 0.024(2)
C13 0.054(2) 0.043(2) 0.039(2) 0.0026(16) 0.0134(17) 0.0113(18)
C14 0.0368(18) 0.0362(18) 0.0324(17) 0.0037(14) 0.0077(14) 0.0041(14)
C15 0.0366(18) 0.0265(16) 0.0289(17) -0.0024(12) -0.0042(12) -0.0033(13)
C16 0.0373(18) 0.0376(18) 0.0306(17) -0.0017(14) -0.0029(14) -0.0019(14)
C17 0.0345(19) 0.044(2) 0.040(2) -0.0017(15) -0.0047(14) -0.0017(16)
C18 0.045(2) 0.044(2) 0.040(2) 0.0025(16) -0.0145(16) -0.0001(16)
C19 0.057(2) 0.0363(19) 0.0299(17) 0.0033(14) -0.0082(16) -0.0043(16)
C20 0.0433(19) 0.0312(16) 0.0299(17) 0.0001(13) -0.0003(14) -0.0048(14)

loop_
_atom_type_symbol
_atom_type_description
_atom_type_scat_dispersion_real
_atom_type_scat_dispersion_imag
_atom_type_scat_source
C C 0.0181 0.0091 'International Tables Vol C Tables 4.2.6.8 and 6.1.1.4'
H H 0.0000 0.0000 'International Tables Vol C Tables 4.2.6.8 and 6.1.1.4'
N N 0.0311 0.0180 'International Tables Vol C Tables 4.2.6.8 and 6.1.1.4'
F F 0.0727 0.0534 'International Tables Vol C Tables 4.2.6.8 and 6.1.1.4'
P P 0.2955 0.4335 'International Tables Vol C Tables 4.2.6.8 and 6.1.1.4'
Ru Ru 0.0552 3.2960 'International Tables Vol C Tables 4.2.6.8 and 6.1.1.4'

loop_
_geom_angle_atom_site_label_1
_geom_angle_atom_site_label_2
_geom_angle_atom_site_label_3
_geom_angle
_geom_angle_site_symmetry_1
_geom_angle_site_symmetry_3
N4 Ru1 N4 83.43(15) 2 .
N4 Ru1 N2 75.69(12) 2 2
N4 Ru1 N2 95.31(11) . 2
N4 Ru1 N2 95.31(11) 2 .
N4 Ru1 N2 75.69(11) . .
N2 Ru1 N2 168.10(16) 2 .
N4 Ru1 N1 99.65(11) 2 .
N4 Ru1 N1 173.19(11) . .
N2 Ru1 N1 91.35(11) 2 .
N2 Ru1 N1 97.91(11) . .
N4 Ru1 N1 173.19(11) 2 2
N4 Ru1 N1 99.65(11) . 2
N2 Ru1 N1 97.90(11) 2 2
N2 Ru1 N1 91.35(11) . 2
N1 Ru1 N1 77.96(16) . 2
F3 P1 F3 96.8(8) 2 .
F3 P1 F1 85.9(5) 2 .
F3 P1 F1 175.8(6) . .
F3 P1 F1 175.8(6) 2 2
F3 P1 F1 85.9(5) . 2
F1 P1 F1 91.6(6) . 2
F3 P1 F2 86.2(6) 2 2
F3 P1 F2 81.1(6) . 2
F1 P1 F2 102.4(4) . 2
F1 P1 F2 91.0(5) 2 2
F3 P1 F2 81.0(6) 2 .
F3 P1 F2 86.2(6) . .
F1 P1 F2 91.0(5) . .
F1 P1 F2 102.4(4) 2 .
F2 P1 F2 160.8(8) 2 .
C7 N1 C1 120.3(3) . .
C7 N1 Ru1 115.8(2) . .
C1 N1 Ru1 123.9(2) . .
C10 N2 C14 118.3(3) . .
C10 N2 Ru1 128.3(3) . .
C14 N2 Ru1 113.0(2) . .
N4 N3 C14 111.3(3) . .
N3 N4 C15 114.2(3) . .
N3 N4 Ru1 120.7(2) . .
C15 N4 Ru1 123.9(2) . .
C2 C1 C6 119.2(3) . .
C2 C1 N1 119.4(3) . .
C6 C1 N1 121.4(3) . .
C1 C2 C3 120.4(3) . .
C1 C2 H2 119.8 . .
C3 C2 H2 119.8 . .
C4 C3 C2 120.5(4) . .
C4 C3 H3 119.7 . .
C2 C3 H3 119.7 . .
C5 C4 C3 119.2(4) . .
C5 C4 H4 120.4 . .
C3 C4 H4 120.4 . .
C4 C5 C6 121.2(4) . .
C4 C5 H5 119.4 . .
C6 C5 H5 119.4 . .
C5 C6 C1 119.5(4) . .
C5 C6 H6 120.3 . .
C1 C6 H6 120.3 . .
N1 C7 C8 126.0(3) . .
N1 C7 C7 115.25(19) . 2
C8 C7 C7 118.8(2) . 2
C9 C8 C7 120.3(4) . .
C9 C8 H8 119.8 . .
C7 C8 H8 119.8 . .
C8 C9 C9 120.9(2) . 2
C8 C9 H9 119.5 . .
C9 C9 H9 119.5 2 .
N2 C10 C11 122.1(4) . .
N2 C10 H10 119.0 . .
C11 C10 H10 119.0 . .
C12 C11 C10 119.1(4) . .
C12 C11 H11 120.4 . .
C10 C11 H11 120.4 . .
C13 C12 C11 119.8(4) . .
C13 C12 H12 120.1 . .
C11 C12 H12 120.1 . .
C12 C13 C14 118.1(4) . .
C12 C13 H13 120.9 . .
C14 C13 H13 120.9 . .
N2 C14 C13 122.5(4) . .
N2 C14 N3 118.3(3) . .
C13 C14 N3 119.2(3) . .
C16 C15 C20 121.5(3) . .
C16 C15 N4 118.4(3) . .
C20 C15 N4 120.1(3) . .
C17 C16 C15 118.9(3) . .
C17 C16 H16 120.5 . .
C15 C16 H16 120.5 . .
C16 C17 C18 120.0(4) . .
C16 C17 H17 120.0 . .
C18 C17 H17 120.0 . .
C19 C18 C17 120.3(4) . .
C19 C18 H18 119.9 . .
C17 C18 H18 119.9 . .
C20 C19 C18 120.8(3) . .
C20 C19 H19 119.6 . .
C18 C19 H19 119.6 . .
C19 C20 C15 118.5(4) . .
C19 C20 H20 120.8 . .
C15 C20 H20 120.8 . .

loop_
_geom_bond_atom_site_label_1
_geom_bond_atom_site_label_2
_geom_bond_distance
_geom_bond_site_symmetry_2
Ru1 N4 2.030(3) 2
Ru1 N4 2.030(3) .
Ru1 N2 2.050(3) 2
Ru1 N2 2.050(3) .
Ru1 N1 2.064(3) .
Ru1 N1 2.065(3) 2
P1 F3 1.337(17) 2
P1 F3 1.337(17) .
P1 F1 1.509(8) .
P1 F1 1.509(8) 2
P1 F2 1.530(10) 2
P1 F2 1.530(10) .
N1 C7 1.351(4) .
N1 C1 1.427(4) .
N2 C10 1.340(5) .
N2 C14 1.358(5) .
N3 N4 1.283(4) .
N3 C14 1.393(5) .
N4 C15 1.440(4) .
C1 C2 1.389(5) .
C1 C6 1.402(5) .
C2 C3 1.389(5) .
C2 H2 0.9500 .
C3 C4 1.383(6) .
C3 H3 0.9500 .
C4 C5 1.382(6) .
C4 H4 0.9500 .
C5 C6 1.389(6) .
C5 H5 0.9500 .
C6 H6 0.9500 .
C7 C8 1.422(5) .
C7 C7 1.445(7) 2
C8 C9 1.369(5) .
C8 H8 0.9500 .
C9 C9 1.406(8) 2
C9 H9 0.9500 .
C10 C11 1.392(5) .
C10 H10 0.9500 .
C11 C12 1.380(7) .
C11 H11 0.9500 .
C12 C13 1.378(6) .
C12 H12 0.9500 .
C13 C14 1.394(5) .
C13 H13 0.9500 .
C15 C16 1.393(5) .
C15 C20 1.399(4) .
C16 C17 1.388(5) .
C16 H16 0.9500 .
C17 C18 1.393(5) .
C17 H17 0.9500 .
C18 C19 1.384(6) .
C18 H18 0.9500 .
C19 C20 1.383(5) .
C19 H19 0.9500 .
C20 H20 0.9500 .

loop_
_geom_torsion_atom_site_label_1
_geom_torsion_atom_site_label_2
_geom_torsion_atom_site_label_3
_geom_torsion_atom_site_label_4
_geom_torsion
_geom_torsion_site_symmetry_1
_geom_torsion_site_symmetry_4
N4 Ru1 N1 C7 173.8(2) 2 .
N4 Ru1 N1 C7 -69.7(10) . .
N2 Ru1 N1 C7 98.1(2) 2 .
N2 Ru1 N1 C7 -89.4(2) . .
N1 Ru1 N1 C7 0.32(17) 2 .
N4 Ru1 N1 C1 -4.6(3) 2 .
N4 Ru1 N1 C1 111.9(9) . .
N2 Ru1 N1 C1 -80.3(3) 2 .
N2 Ru1 N1 C1 92.2(3) . .
N1 Ru1 N1 C1 -178.1(3) 2 .
N4 Ru1 N2 C10 99.2(3) 2 .
N4 Ru1 N2 C10 -179.0(3) . .
N2 Ru1 N2 C10 139.4(3) 2 .
N1 Ru1 N2 C10 -1.3(3) . .
N1 Ru1 N2 C10 -79.4(3) 2 .
N4 Ru1 N2 C14 -73.7(2) 2 .
N4 Ru1 N2 C14 8.1(2) . .
N2 Ru1 N2 C14 -33.5(2) 2 .
N1 Ru1 N2 C14 -174.2(2) . .
N1 Ru1 N2 C14 107.7(2) 2 .
C14 N3 N4 C15 175.2(3) . .
C14 N3 N4 Ru1 7.3(4) . .
N4 Ru1 N4 N3 88.3(3) 2 .
N2 Ru1 N4 N3 163.2(3) 2 .
N2 Ru1 N4 N3 -8.9(2) . .
N1 Ru1 N4 N3 -29.0(10) . .
N1 Ru1 N4 N3 -97.8(3) 2 .
N4 Ru1 N4 C15 -78.4(3) 2 .
N2 Ru1 N4 C15 -3.5(3) 2 .
N2 Ru1 N4 C15 -175.6(3) . .
N1 Ru1 N4 C15 164.3(8) . .
N1 Ru1 N4 C15 95.5(3) 2 .
C7 N1 C1 C2 -110.8(4) . .
Ru1 N1 C1 C2 67.6(4) . .
C7 N1 C1 C6 72.0(4) . .
Ru1 N1 C1 C6 -109.6(3) . .
C6 C1 C2 C3 1.1(5) . .
N1 C1 C2 C3 -176.1(3) . .
C1 C2 C3 C4 0.4(6) . .
C2 C3 C4 C5 -1.4(6) . .
C3 C4 C5 C6 0.9(6) . .
C4 C5 C6 C1 0.6(6) . .
C2 C1 C6 C5 -1.6(5) . .
N1 C1 C6 C5 175.6(3) . .
C1 N1 C7 C8 -1.4(5) . .
Ru1 N1 C7 C8 -179.9(3) . .
C1 N1 C7 C7 177.6(3) . 2
Ru1 N1 C7 C7 -0.9(4) . 2
N1 C7 C8 C9 179.5(3) . .
C7 C7 C8 C9 0.6(6) 2 .
C7 C8 C9 C9 -0.3(7) . 2
C14 N2 C10 C11 2.0(5) . .
Ru1 N2 C10 C11 -170.6(3) . .
N2 C10 C11 C12 -0.4(6) . .
C10 C11 C12 C13 -1.0(6) . .
C11 C12 C13 C14 0.7(6) . .
C10 N2 C14 C13 -2.2(5) . .
Ru1 N2 C14 C13 171.4(3) . .
C10 N2 C14 N3 178.8(3) . .
Ru1 N2 C14 N3 -7.6(4) . .
C12 C13 C14 N2 0.9(6) . .
C12 C13 C14 N3 179.9(4) . .
N4 N3 C14 N2 0.6(4) . .
N4 N3 C14 C13 -178.5(3) . .
N3 N4 C15 C16 135.9(3) . .
Ru1 N4 C15 C16 -56.6(4) . .
N3 N4 C15 C20 -46.3(4) . .
Ru1 N4 C15 C20 121.2(3) . .
C20 C15 C16 C17 -0.9(5) . .
N4 C15 C16 C17 176.9(3) . .
C15 C16 C17 C18 -0.4(6) . .
C16 C17 C18 C19 0.9(6) . .
C17 C18 C19 C20 -0.2(6) . .
C18 C19 C20 C15 -1.1(5) . .
C16 C15 C20 C19 1.6(5) . .
N4 C15 C20 C19 -176.1(3) . .
